data_7100712
loop_
_publ_author_name
'Leslie D. Field'
'Glen Berenger Deacon'
'Cameron Jones'
'Peter Junk'
'Danielle L. Kay'
'Anthony F. Masters'
'A.F. Richards'

_publ_section_title
;
Dinuclear alkynyllanthanoid(II) dications with
tri-tert-butyldiphospha-cyclopentadienyl or pentaphenylcyclopentadienyl
counter ions.
;
_journal_name_full 'Chemical Communications'
_journal_paper_doi 10.1039/b514358f
_journal_year 2006
_chemical_formula_sum 'C130 H152 O14 Yb2'
_chemical_formula_weight 2284.60
_space_group_IT_number 14
_symmetry_cell_setting monoclinic
_symmetry_space_group_name_Hall '-P 2ybc'
_symmetry_space_group_name_H-M 'P 1 21/c 1'
_cell_angle_alpha 90.00
_cell_angle_beta 111.4124(3)
_cell_angle_gamma 90.00
_cell_formula_units_Z 4
_cell_length_a 25.9306(2)
_cell_length_b 22.2060(2)
_cell_length_c 20.6683(1)
_cell_measurement_temperature 123(2)
_cell_volume 11080(4)
_diffrn_ambient_temperature 123(2)
_exptl_crystal_density_diffrn 1.370
_cod_original_sg_symbol_H-M 'P 21/c'
_cod_database_code 7100712

loop_
_symmetry_equiv_pos_as_xyz
'x, y, z'
'-x, y+1/2, -z+1/2'
'-x, -y, -z'
'x, -y-1/2, z-1/2'

loop_
_atom_site_label
_atom_site_type_symbol
_atom_site_fract_x
_atom_site_fract_y
_atom_site_fract_z
_atom_site_U_iso_or_equiv
_atom_site_adp_type
_atom_site_occupancy
_atom_site_symmetry_multiplicity
_atom_site_calc_flag
_atom_site_refinement_flags
_atom_site_disorder_assembly
_atom_site_disorder_group
Yb1 Yb 0.473803(6) 0.063046(6) 0.432072(7) 0.01543(4) Uani 1 1 d . . .
O1 O 0.49650(10) 0.06316(12) 0.32258(13) 0.0265(6) Uani 1 1 d . . .
C1 C 0.43800(12) 0.00254(14) 0.51869(15) 0.0092(6) Uani 1 1 d U . .
Yb2 Yb 0.019385(6) 0.472427(7) 0.091324(8) 0.01796(4) Uani 1 1 d . . .
O2 O 0.53690(10) 0.14808(11) 0.42437(12) 0.0254(6) Uani 1 1 d . . .
C2 C 0.39510(16) 0.02497(18) 0.5090(2) 0.0292(9) Uani 1 1 d . . .
O3 O 0.51353(10) 0.13167(11) 0.53959(13) 0.0272(6) Uani 1 1 d . . .
C3 C 0.33987(16) 0.0511(2) 0.4933(2) 0.0335(10) Uani 1 1 d . . .
O4 O 0.40056(10) 0.13972(11) 0.38862(13) 0.0259(6) Uani 1 1 d . . .
C4 C 0.33336(18) 0.1078(2) 0.5190(2) 0.0429(11) Uani 1 1 d . . .
H4 H 0.3647 0.1290 0.5493 0.052 Uiso 1 1 calc R . .
O5 O 0.40804(11) -0.00162(12) 0.33916(12) 0.0300(6) Uani 1 1 d . . .
C5 C 0.2804(2) 0.1332(3) 0.4998(3) 0.0549(14) Uani 1 1 d . . .
H5 H 0.2760 0.1716 0.5173 0.066 Uiso 1 1 calc R . .
O6 O -0.02121(10) 0.57306(11) 0.10517(12) 0.0256(6) Uani 1 1 d . . .
C6 C 0.23457(19) 0.1030(3) 0.4559(2) 0.0545(15) Uani 1 1 d . . .
H6 H 0.1988 0.1207 0.4430 0.065 Uiso 1 1 calc R . .
O7 O -0.04747(10) 0.46942(12) 0.15493(13) 0.0264(6) Uani 1 1 d . . .
C7 C 0.24067(19) 0.0477(3) 0.4310(3) 0.0570(15) Uani 1 1 d . . .
H7 H 0.2092 0.0273 0.3999 0.068 Uiso 1 1 calc R . .
O8 O -0.00571(11) 0.36856(12) 0.11624(13) 0.0302(6) Uani 1 1 d . . .
C8 C 0.29288(17) 0.0209(2) 0.4509(2) 0.0445(12) Uani 1 1 d . . .
H8 H 0.2963 -0.0186 0.4351 0.053 Uiso 1 1 calc R . .
O9 O 0.09826(10) 0.40305(12) 0.10230(13) 0.0284(6) Uani 1 1 d . . .
C9 C 0.5250(2) 0.0139(2) 0.3054(2) 0.0431(11) Uani 1 1 d . . .
H9A H 0.5196 0.0159 0.2560 0.065 Uiso 1 1 calc R . .
H9B H 0.5101 -0.0242 0.3150 0.065 Uiso 1 1 calc R . .
H9C H 0.5646 0.0164 0.3335 0.065 Uiso 1 1 calc R . .
O10 O 0.08491(10) 0.49664(13) 0.20785(12) 0.0296(6) Uani 1 1 d . . .
C10 C 0.51474(18) 0.12048(19) 0.3082(2) 0.0345(10) Uani 1 1 d . . .
H10A H 0.4833 0.1491 0.2939 0.041 Uiso 1 1 calc R . .
H10B H 0.5284 0.1167 0.2695 0.041 Uiso 1 1 calc R . .
O11 O 0.28020(17) 0.4301(2) 0.2519(2) 0.0900(15) Uani 1 1 d . . .
C11 C 0.55981(16) 0.14383(19) 0.3711(2) 0.0358(10) Uani 1 1 d . . .
H11A H 0.5919 0.1160 0.3854 0.043 Uiso 1 1 calc R . .
H11B H 0.5723 0.1839 0.3616 0.043 Uiso 1 1 calc R . .
O12 O 0.26584(16) 0.44207(19) 0.5793(2) 0.0712(11) Uani 1 1 d . . .
C12 C 0.57767(17) 0.1665(2) 0.4900(2) 0.0388(11) Uani 1 1 d . . .
H12A H 0.5983 0.2020 0.4835 0.047 Uiso 1 1 calc R . .
H12B H 0.6044 0.1335 0.5101 0.047 Uiso 1 1 calc R . .
O13 O 0.2269(3) 0.6380(2) -0.1095(3) 0.1200(18) Uani 1 1 d . . .
C13 C 0.54793(18) 0.18159(19) 0.5369(2) 0.0420(11) Uani 1 1 d . . .
H13A H 0.5749 0.1903 0.5841 0.050 Uiso 1 1 calc R . .
H13B H 0.5248 0.2179 0.5196 0.050 Uiso 1 1 calc R . .
O14 O 0.12581(11) 0.94991(14) 0.23408(14) 0.0390(7) Uani 1 1 d . . .
C14 C 0.49161(19) 0.1418(2) 0.5932(2) 0.0405(11) Uani 1 1 d . . .
H14A H 0.5222 0.1461 0.6380 0.061 Uiso 1 1 calc R . .
H14B H 0.4684 0.1076 0.5952 0.061 Uiso 1 1 calc R . .
H14C H 0.4693 0.1786 0.5829 0.061 Uiso 1 1 calc R . .
C15 C 0.40898(16) 0.20021(18) 0.4161(2) 0.0354(10) Uani 1 1 d . . .
H15A H 0.4460 0.2153 0.4204 0.042 Uiso 1 1 calc R . .
H15B H 0.4057 0.2016 0.4623 0.042 Uiso 1 1 calc R . .
C16 C 0.36401(17) 0.23718(19) 0.3642(2) 0.0395(10) Uani 1 1 d . . .
H16A H 0.3559 0.2739 0.3859 0.047 Uiso 1 1 calc R . .
H16B H 0.3742 0.2488 0.3242 0.047 Uiso 1 1 calc R . .
C17 C 0.31608(16) 0.19490(19) 0.3427(2) 0.0364(10) Uani 1 1 d . . .
H17A H 0.2887 0.2056 0.2964 0.044 Uiso 1 1 calc R . .
H17B H 0.2976 0.1943 0.3769 0.044 Uiso 1 1 calc R . .
C18 C 0.34376(16) 0.13477(19) 0.3407(2) 0.0386(10) Uani 1 1 d . . .
H18A H 0.3246 0.1018 0.3551 0.046 Uiso 1 1 calc R . .
H18B H 0.3426 0.1263 0.2932 0.046 Uiso 1 1 calc R . .
C19 C 0.37686(16) -0.05168(18) 0.3503(2) 0.0347(10) Uani 1 1 d . . .
H19A H 0.3807 -0.0542 0.3996 0.042 Uiso 1 1 calc R . .
H19B H 0.3894 -0.0901 0.3366 0.042 Uiso 1 1 calc R . .
C20 C 0.31810(17) -0.0381(2) 0.3045(2) 0.0422(11) Uani 1 1 d . . .
H20A H 0.3013 -0.0077 0.3259 0.051 Uiso 1 1 calc R . .
H20B H 0.2950 -0.0749 0.2941 0.051 Uiso 1 1 calc R . .
C21 C 0.3255(2) -0.0137(2) 0.2402(2) 0.0586(15) Uani 1 1 d . . .
H21A H 0.2988 0.0192 0.2194 0.070 Uiso 1 1 calc R . .
H21B H 0.3199 -0.0459 0.2051 0.070 Uiso 1 1 calc R . .
C22 C 0.38483(17) 0.0097(2) 0.26520(19) 0.0362(10) Uani 1 1 d . . .
H22A H 0.4064 -0.0116 0.2413 0.043 Uiso 1 1 calc R . .
H22B H 0.3853 0.0534 0.2557 0.043 Uiso 1 1 calc R . .
C23 C 0.48105(13) 0.23692(14) 0.19441(16) 0.0158(7) Uani 1 1 d . . .
C24 C 0.52375(13) 0.27066(15) 0.24409(17) 0.0162(7) Uani 1 1 d . . .
C25 C 0.57496(13) 0.25454(15) 0.23869(17) 0.0175(7) Uani 1 1 d . . .
C26 C 0.56384(14) 0.21085(15) 0.18498(17) 0.0178(7) Uani 1 1 d . . .
C27 C 0.50614(13) 0.19998(15) 0.15807(17) 0.0169(7) Uani 1 1 d . . .
C28 C 0.42157(13) 0.23937(16) 0.18399(16) 0.0170(7) Uani 1 1 d . . .
C29 C 0.39468(14) 0.29443(17) 0.18474(18) 0.0242(8) Uani 1 1 d . . .
H29 H 0.4152 0.3308 0.1916 0.029 Uiso 1 1 calc R . .
C30 C 0.33912(15) 0.29676(19) 0.17576(19) 0.0298(9) Uani 1 1 d . . .
H30 H 0.3223 0.3344 0.1775 0.036 Uiso 1 1 calc R . .
C31 C 0.30786(15) 0.2443(2) 0.16425(19) 0.0307(9) Uani 1 1 d . . .
H31 H 0.2697 0.2461 0.1577 0.037 Uiso 1 1 calc R . .
C32 C 0.33273(15) 0.18965(19) 0.16246(18) 0.0270(9) Uani 1 1 d . . .
H32 H 0.3116 0.1536 0.1542 0.032 Uiso 1 1 calc R . .
C33 C 0.38871(14) 0.18740(17) 0.17268(16) 0.0199(7) Uani 1 1 d . . .
H33 H 0.4053 0.1494 0.1720 0.024 Uiso 1 1 calc R . .
C34 C 0.51779(14) 0.31309(16) 0.29610(17) 0.0189(7) Uani 1 1 d . . .
C35 C 0.53999(14) 0.37138(16) 0.30429(18) 0.0228(8) Uani 1 1 d . . .
H35 H 0.5563 0.3856 0.2728 0.027 Uiso 1 1 calc R . .
C36 C 0.53865(16) 0.40894(17) 0.35762(19) 0.0270(8) Uani 1 1 d . . .
H36 H 0.5542 0.4482 0.3625 0.032 Uiso 1 1 calc R . .
C37 C 0.51469(17) 0.38895(17) 0.4034(2) 0.0303(9) Uani 1 1 d . . .
H37 H 0.5146 0.4140 0.4407 0.036 Uiso 1 1 calc R . .
C38 C 0.49081(16) 0.33244(17) 0.39488(19) 0.0272(9) Uani 1 1 d . . .
H38 H 0.4730 0.3194 0.4252 0.033 Uiso 1 1 calc R . .
C39 C 0.49260(14) 0.29474(17) 0.34236(18) 0.0231(8) Uani 1 1 d . . .
H39 H 0.4765 0.2558 0.3376 0.028 Uiso 1 1 calc R . .
C40 C 0.62890(14) 0.28134(15) 0.28017(18) 0.0205(8) Uani 1 1 d . . .
C41 C 0.66672(14) 0.29964(16) 0.2492(2) 0.0234(8) Uani 1 1 d . . .
H41 H 0.6573 0.2938 0.2007 0.028 Uiso 1 1 calc R . .
C42 C 0.71693(15) 0.32578(17) 0.2873(2) 0.0337(10) Uani 1 1 d . . .
H42 H 0.7416 0.3369 0.2649 0.040 Uiso 1 1 calc R . .
C43 C 0.73159(16) 0.33594(18) 0.3572(2) 0.0393(11) Uani 1 1 d . . .
H43 H 0.7661 0.3543 0.3831 0.047 Uiso 1 1 calc R . .
C44 C 0.69578(16) 0.31916(18) 0.3895(2) 0.0334(10) Uani 1 1 d . . .
H44 H 0.7054 0.3265 0.4378 0.040 Uiso 1 1 calc R . .
C45 C 0.64572(15) 0.29159(17) 0.35170(19) 0.0258(8) Uani 1 1 d . . .
H45 H 0.6221 0.2793 0.3752 0.031 Uiso 1 1 calc R . .
C46 C 0.60568(14) 0.18014(15) 0.16328(18) 0.0201(8) Uani 1 1 d . . .
C47 C 0.59764(15) 0.17047(16) 0.09329(18) 0.0227(8) Uani 1 1 d . . .
H47 H 0.5646 0.1845 0.0582 0.027 Uiso 1 1 calc R . .
C48 C 0.63708(16) 0.14064(19) 0.0741(2) 0.0332(9) Uani 1 1 d . . .
H48 H 0.6304 0.1342 0.0262 0.040 Uiso 1 1 calc R . .
C49 C 0.68572(16) 0.12029(19) 0.1236(2) 0.0373(10) Uani 1 1 d . . .
H49 H 0.7127 0.1003 0.1102 0.045 Uiso 1 1 calc R . .
C50 C 0.69470(16) 0.12955(18) 0.1936(2) 0.0335(10) Uani 1 1 d . . .
H50 H 0.7281 0.1161 0.2283 0.040 Uiso 1 1 calc R . .
C51 C 0.65528(14) 0.15818(16) 0.2126(2) 0.0247(8) Uani 1 1 d . . .
H51 H 0.6618 0.1632 0.2606 0.030 Uiso 1 1 calc R . .
C52 C 0.47788(14) 0.15508(16) 0.10373(17) 0.0181(7) Uani 1 1 d . . .
C53 C 0.42923(14) 0.16866(17) 0.04680(17) 0.0224(8) Uani 1 1 d . . .
H53 H 0.4137 0.2079 0.0425 0.027 Uiso 1 1 calc R . .
C54 C 0.40369(16) 0.12569(19) -0.00294(19) 0.0291(9) Uani 1 1 d . . .
H54 H 0.3706 0.1356 -0.0405 0.035 Uiso 1 1 calc R . .
C55 C 0.42578(18) 0.06801(19) 0.0012(2) 0.0343(10) Uani 1 1 d . . .
H55 H 0.4084 0.0389 -0.0335 0.041 Uiso 1 1 calc R . .
C56 C 0.47304(18) 0.05407(18) 0.0562(2) 0.0331(10) Uani 1 1 d . . .
H56 H 0.4884 0.0148 0.0597 0.040 Uiso 1 1 calc R . .
C57 C 0.49889(15) 0.09660(16) 0.10727(19) 0.0239(8) Uani 1 1 d . . .
H57 H 0.5314 0.0857 0.1452 0.029 Uiso 1 1 calc R . .
C58 C 0.06593(14) 0.53708(15) 0.02382(17) 0.0176(7) Uani 1 1 d . . .
C59 C 0.11084(15) 0.55993(17) 0.04078(18) 0.0236(8) Uani 1 1 d . . .
C60 C 0.16523(16) 0.58773(19) 0.06111(19) 0.0299(9) Uani 1 1 d . . .
C61 C 0.20883(16) 0.5579(2) 0.0487(2) 0.0371(10) Uani 1 1 d . . .
H61 H 0.2027 0.5190 0.0281 0.044 Uiso 1 1 calc R . .
C62 C 0.26084(18) 0.5848(2) 0.0666(2) 0.0441(11) Uani 1 1 d . . .
H62 H 0.2900 0.5644 0.0581 0.053 Uiso 1 1 calc R . .
C63 C 0.26965(19) 0.6410(2) 0.0964(2) 0.0479(13) Uani 1 1 d . . .
H63 H 0.3050 0.6593 0.1082 0.057 Uiso 1 1 calc R . .
C64 C 0.2289(2) 0.6705(2) 0.1093(2) 0.0465(12) Uani 1 1 d . . .
H64 H 0.2359 0.7092 0.1304 0.056 Uiso 1 1 calc R . .
C65 C 0.17569(19) 0.6441(2) 0.0913(2) 0.0426(11) Uani 1 1 d . . .
H65 H 0.1471 0.6652 0.1001 0.051 Uiso 1 1 calc R . .
C66 C -0.00033(18) 0.63057(18) 0.0961(2) 0.0378(10) Uani 1 1 d . . .
H66A H -0.0313 0.6576 0.0721 0.057 Uiso 1 1 calc R . .
H66B H 0.0230 0.6262 0.0682 0.057 Uiso 1 1 calc R . .
H66C H 0.0217 0.6475 0.1416 0.057 Uiso 1 1 calc R . .
C67 C -0.05001(19) 0.5759(2) 0.1524(2) 0.0387(11) Uani 1 1 d . . .
H67A H -0.0743 0.6118 0.1424 0.046 Uiso 1 1 calc R . .
H67B H -0.0233 0.5787 0.2008 0.046 Uiso 1 1 calc R . .
C68 C -0.08349(17) 0.5203(2) 0.1430(2) 0.0399(11) Uani 1 1 d . . .
H68A H -0.1030 0.5199 0.1761 0.048 Uiso 1 1 calc R . .
H68B H -0.1115 0.5188 0.0952 0.048 Uiso 1 1 calc R . .
C69 C -0.07755(17) 0.4138(2) 0.1465(2) 0.0350(10) Uani 1 1 d . . .
H69A H -0.1045 0.4099 0.0983 0.042 Uiso 1 1 calc R . .
H69B H -0.0979 0.4122 0.1787 0.042 Uiso 1 1 calc R . .
C70 C -0.03593(19) 0.36464(19) 0.1624(2) 0.0399(11) Uani 1 1 d . . .
H70A H -0.0100 0.3681 0.2112 0.048 Uiso 1 1 calc R . .
H70B H -0.0548 0.3251 0.1566 0.048 Uiso 1 1 calc R . .
C71 C -0.0143(2) 0.3183(2) 0.0720(3) 0.0512(13) Uani 1 1 d . . .
H71A H -0.0052 0.2814 0.0999 0.077 Uiso 1 1 calc R . .
H71B H 0.0095 0.3215 0.0447 0.077 Uiso 1 1 calc R . .
H71C H -0.0532 0.3171 0.0406 0.077 Uiso 1 1 calc R . .
C72 C 0.12316(18) 0.3625(2) 0.1615(2) 0.0389(11) Uani 1 1 d . . .
H72A H 0.0961 0.3315 0.1626 0.047 Uiso 1 1 calc R . .
H72B H 0.1349 0.3854 0.2056 0.047 Uiso 1 1 calc R . .
C73 C 0.17209(16) 0.33355(18) 0.15223(19) 0.0301(9) Uani 1 1 d . . .
H73A H 0.1751 0.2905 0.1657 0.036 Uiso 1 1 calc R . .
H73B H 0.2069 0.3544 0.1799 0.036 Uiso 1 1 calc R . .
C74 C 0.1594(2) 0.3407(2) 0.0747(2) 0.0468(12) Uani 1 1 d . . .
H74A H 0.1938 0.3403 0.0643 0.056 Uiso 1 1 calc R . .
H74B H 0.1345 0.3084 0.0478 0.056 Uiso 1 1 calc R . .
C75 C 0.13144(17) 0.40127(19) 0.0591(2) 0.0322(9) Uani 1 1 d . . .
H75A H 0.1591 0.4342 0.0714 0.039 Uiso 1 1 calc R . .
H75B H 0.1078 0.4047 0.0093 0.039 Uiso 1 1 calc R . .
C76 C 0.08011(18) 0.4866(3) 0.2734(2) 0.0561(16) Uani 1 1 d . . .
H76A H 0.0572 0.4504 0.2714 0.067 Uiso 1 1 calc R . .
H76B H 0.0624 0.5216 0.2865 0.067 Uiso 1 1 calc R . .
C77 C 0.13751(18) 0.4776(3) 0.3252(2) 0.0497(13) Uani 1 1 d . . .
H77A H 0.1403 0.4900 0.3724 0.060 Uiso 1 1 calc R . .
H77B H 0.1494 0.4351 0.3265 0.060 Uiso 1 1 calc R . .
C78 C 0.1707(2) 0.5176(3) 0.2981(2) 0.074(2) Uani 1 1 d . . .
H78A H 0.2086 0.5015 0.3099 0.089 Uiso 1 1 calc R . .
H78B H 0.1731 0.5586 0.3177 0.089 Uiso 1 1 calc R . .
C79 C 0.14018(17) 0.5186(2) 0.2201(2) 0.0411(11) Uani 1 1 d . . .
H79A H 0.1388 0.5600 0.2020 0.049 Uiso 1 1 calc R . .
H79B H 0.1590 0.4923 0.1969 0.049 Uiso 1 1 calc R . .
C80 C 0.01295(13) 0.73400(15) 0.23532(16) 0.0156(7) Uani 1 1 d . . .
C81 C -0.03237(13) 0.76142(15) 0.18205(17) 0.0158(7) Uani 1 1 d . . .
C82 C -0.08143(13) 0.74477(15) 0.19251(17) 0.0169(7) Uani 1 1 d . . .
C83 C -0.06688(13) 0.70757(15) 0.25233(17) 0.0164(7) Uani 1 1 d . . .
C84 C -0.00821(13) 0.70067(15) 0.27902(17) 0.0162(7) Uani 1 1 d . . .
C85 C 0.07117(13) 0.73600(16) 0.23975(17) 0.0172(7) Uani 1 1 d . . .
C86 C 0.10405(14) 0.68412(17) 0.25266(18) 0.0227(8) Uani 1 1 d . . .
H86 H 0.0894 0.6470 0.2613 0.027 Uiso 1 1 calc R . .
C87 C 0.15743(15) 0.68599(18) 0.2531(2) 0.0285(9) Uani 1 1 d . . .
H87 H 0.1794 0.6505 0.2638 0.034 Uiso 1 1 calc R . .
C88 C 0.17949(15) 0.73860(18) 0.2381(2) 0.0302(9) Uani 1 1 d . . .
H88 H 0.2156 0.7389 0.2365 0.036 Uiso 1 1 calc R . .
C89 C 0.14799(14) 0.79081(18) 0.22547(19) 0.0265(8) Uani 1 1 d . . .
H89 H 0.1625 0.8273 0.2153 0.032 Uiso 1 1 calc R . .
C90 C 0.09508(14) 0.78960(16) 0.22781(17) 0.0219(8) Uani 1 1 d . . .
H90 H 0.0745 0.8260 0.2211 0.026 Uiso 1 1 calc R . .
C91 C -0.03013(13) 0.80328(16) 0.12729(17) 0.0184(7) Uani 1 1 d . . .
C92 C 0.00067(14) 0.79098(16) 0.08505(17) 0.0218(8) Uani 1 1 d . . .
H92 H 0.0209 0.7544 0.0914 0.026 Uiso 1 1 calc R . .
C93 C 0.00201(15) 0.83133(18) 0.03430(18) 0.0263(8) Uani 1 1 d . . .
H93 H 0.0240 0.8227 0.0074 0.032 Uiso 1 1 calc R . .
C94 C -0.02847(15) 0.88387(18) 0.02289(19) 0.0294(9) Uani 1 1 d . . .
H94 H -0.0281 0.9111 -0.0124 0.035 Uiso 1 1 calc R . .
C95 C -0.05967(15) 0.89679(17) 0.06328(19) 0.0269(8) Uani 1 1 d . . .
H95 H -0.0809 0.9328 0.0556 0.032 Uiso 1 1 calc R . .
C96 C -0.05979(14) 0.85694(16) 0.11484(17) 0.0207(8) Uani 1 1 d . . .
H96 H -0.0808 0.8666 0.1426 0.025 Uiso 1 1 calc R . .
C97 C -0.13805(13) 0.76343(15) 0.14701(17) 0.0178(7) Uani 1 1 d . . .
C98 C -0.17638(14) 0.78690(16) 0.17310(19) 0.0226(8) Uani 1 1 d . . .
H98 H -0.1667 0.7891 0.2220 0.027 Uiso 1 1 calc R . .
C99 C -0.22795(15) 0.80711(19) 0.1302(2) 0.0340(10) Uani 1 1 d . . .
H99 H -0.2530 0.8231 0.1498 0.041 Uiso 1 1 calc R . .
C100 C -0.24313(16) 0.80395(19) 0.0586(2) 0.0368(10) Uani 1 1 d . . .
H100 H -0.2785 0.8179 0.0288 0.044 Uiso 1 1 calc R . .
C101 C -0.20632(16) 0.78034(19) 0.0313(2) 0.0332(10) Uani 1 1 d . . .
H101 H -0.2163 0.7782 -0.0177 0.040 Uiso 1 1 calc R . .
C102 C -0.15494(15) 0.75972(17) 0.07464(19) 0.0259(8) Uani 1 1 d . . .
H102 H -0.1305 0.7426 0.0548 0.031 Uiso 1 1 calc R . .
C103 C -0.10655(13) 0.68105(15) 0.28077(18) 0.0188(7) Uani 1 1 d . . .
C104 C -0.09902(15) 0.68588(17) 0.35133(19) 0.0246(8) Uani 1 1 d . . .
H104 H -0.0668 0.7053 0.3824 0.030 Uiso 1 1 calc R . .
C105 C -0.13781(16) 0.6628(2) 0.3765(2) 0.0343(10) Uani 1 1 d . . .
H105 H -0.1319 0.6668 0.4244 0.041 Uiso 1 1 calc R . .
C106 C -0.18485(16) 0.6341(2) 0.3327(2) 0.0386(11) Uani 1 1 d . . .
H106 H -0.2114 0.6186 0.3500 0.046 Uiso 1 1 calc R . .
C107 C -0.19251(15) 0.62838(19) 0.2636(2) 0.0375(11) Uani 1 1 d . . .
H107 H -0.2247 0.6087 0.2330 0.045 Uiso 1 1 calc R . .
C108 C -0.15409(14) 0.65076(17) 0.2379(2) 0.0263(8) Uani 1 1 d . . .
H108 H -0.1601 0.6455 0.1901 0.032 Uiso 1 1 calc R . .
C109 C 0.02511(13) 0.66379(15) 0.33935(17) 0.0176(7) Uani 1 1 d . . .
C110 C 0.00744(14) 0.60624(16) 0.35128(18) 0.0201(7) Uani 1 1 d . . .
H110 H -0.0279 0.5920 0.3219 0.024 Uiso 1 1 calc R . .
C111 C 0.04046(15) 0.57001(17) 0.40486(19) 0.0264(8) Uani 1 1 d . . .
H111 H 0.0277 0.5312 0.4112 0.032 Uiso 1 1 calc R . .
C112 C 0.09199(15) 0.58964(18) 0.44941(19) 0.0278(9) Uani 1 1 d . . .
H112 H 0.1147 0.5644 0.4857 0.033 Uiso 1 1 calc R . .
C113 C 0.10973(15) 0.64681(18) 0.43999(19) 0.0270(8) Uani 1 1 d . . .
H113 H 0.1447 0.6611 0.4705 0.032 Uiso 1 1 calc R . .
C114 C 0.07671(13) 0.68312(17) 0.38626(17) 0.0213(8) Uani 1 1 d . . .
H114 H 0.0894 0.7223 0.3811 0.026 Uiso 1 1 calc R . .
C115 C 0.2840(2) 0.4713(3) 0.2041(3) 0.0570(14) Uani 1 1 d . . .
H11C H 0.2647 0.5091 0.2071 0.068 Uiso 1 1 calc R . .
H11D H 0.2670 0.4550 0.1564 0.068 Uiso 1 1 calc R . .
C116 C 0.3445(2) 0.4828(3) 0.2215(3) 0.0651(16) Uani 1 1 d . . .
H11E H 0.3600 0.4556 0.1951 0.078 Uiso 1 1 calc R . .
H11F H 0.3513 0.5251 0.2115 0.078 Uiso 1 1 calc R . .
C117 C 0.3688(2) 0.4700(3) 0.2973(4) 0.088(2) Uani 1 1 d . . .
H11G H 0.4058 0.4511 0.3101 0.105 Uiso 1 1 calc R . .
H11H H 0.3723 0.5074 0.3247 0.105 Uiso 1 1 calc R . .
C118 C 0.3292(3) 0.4283(3) 0.3093(3) 0.081(2) Uani 1 1 d . . .
H11I H 0.3444 0.3869 0.3160 0.098 Uiso 1 1 calc R . .
H11J H 0.3223 0.4402 0.3516 0.098 Uiso 1 1 calc R . .
C119 C 0.2224(2) 0.4631(3) 0.5162(2) 0.078(2) Uani 1 1 d . . .
H11K H 0.1868 0.4676 0.5233 0.094 Uiso 1 1 calc R . .
H11L H 0.2171 0.4350 0.4771 0.094 Uiso 1 1 calc R . .
C120 C 0.2440(2) 0.5238(3) 0.5030(3) 0.091(2) Uani 1 1 d . . .
H12C H 0.2304 0.5333 0.4527 0.110 Uiso 1 1 calc R . .
H12D H 0.2330 0.5566 0.5278 0.110 Uiso 1 1 calc R . .
C121 C 0.3058(2) 0.5148(3) 0.5315(3) 0.0669(16) Uani 1 1 d . . .
H12E H 0.3201 0.5121 0.4933 0.080 Uiso 1 1 calc R . .
H12F H 0.3244 0.5487 0.5623 0.080 Uiso 1 1 calc R . .
C122 C 0.3158(2) 0.4572(3) 0.5715(3) 0.0669(16) Uani 1 1 d . . .
H12G H 0.3269 0.4251 0.5460 0.080 Uiso 1 1 calc R . .
H12H H 0.3456 0.4624 0.6175 0.080 Uiso 1 1 calc R . .
C123 C 0.1978(2) 0.6904(2) -0.0880(2) 0.0496(13) Uani 1 1 d . . .
H12I H 0.1653 0.7047 -0.1277 0.060 Uiso 1 1 calc R . .
H12J H 0.1856 0.6783 -0.0497 0.060 Uiso 1 1 calc R . .
C124 C 0.2410(3) 0.7373(2) -0.0648(3) 0.0679(17) Uani 1 1 d . . .
H12K H 0.2573 0.7394 -0.0135 0.081 Uiso 1 1 calc R . .
H12L H 0.2257 0.7772 -0.0833 0.081 Uiso 1 1 calc R . .
C125 C 0.2831(2) 0.7174(3) -0.0940(4) 0.089(2) Uani 1 1 d . . .
H12M H 0.2748 0.7348 -0.1408 0.107 Uiso 1 1 calc R . .
H12N H 0.3206 0.7305 -0.0636 0.107 Uiso 1 1 calc R . .
C126 C 0.2804(2) 0.6571(2) -0.0976(4) 0.0659(17) Uani 1 1 d . . .
H12O H 0.3060 0.6396 -0.0535 0.079 Uiso 1 1 calc R . .
H12P H 0.2920 0.6429 -0.1356 0.079 Uiso 1 1 calc R . .
C127 C 0.07685(17) 0.9580(2) 0.1739(2) 0.0366(10) Uani 1 1 d . . .
H12Q H 0.0491 0.9819 0.1854 0.044 Uiso 1 1 calc R . .
H12R H 0.0603 0.9186 0.1551 0.044 Uiso 1 1 calc R . .
C128 C 0.09449(17) 0.9908(2) 0.1219(2) 0.0376(10) Uani 1 1 d . . .
H12S H 0.0942 1.0350 0.1283 0.045 Uiso 1 1 calc R . .
H12T H 0.0705 0.9806 0.0737 0.045 Uiso 1 1 calc R . .
C129 C 0.1525(2) 0.9674(2) 0.1392(2) 0.0511(13) Uani 1 1 d . . .
H12U H 0.1524 0.9278 0.1171 0.061 Uiso 1 1 calc R . .
H12V H 0.1753 0.9960 0.1243 0.061 Uiso 1 1 calc R . .
C130 C 0.17295(17) 0.9621(2) 0.2167(2) 0.0407(11) Uani 1 1 d . . .
H13C H 0.2003 0.9290 0.2328 0.049 Uiso 1 1 calc R . .
H13D H 0.1909 1.0001 0.2387 0.049 Uiso 1 1 calc R . .

loop_
_atom_site_aniso_label
_atom_site_aniso_U_11
_atom_site_aniso_U_22
_atom_site_aniso_U_33
_atom_site_aniso_U_23
_atom_site_aniso_U_13
_atom_site_aniso_U_12
Yb1 0.01568(7) 0.01294(7) 0.01615(8) 0.00061(6) 0.00399(6) -0.00001(6)
O1 0.0354(15) 0.0234(14) 0.0246(14) 0.0036(11) 0.0156(12) 0.0020(12)
C1 0.0101(9) 0.0092(10) 0.0089(10) 0.0024(8) 0.0042(8) 0.0020(8)
Yb2 0.02249(8) 0.01503(8) 0.01662(8) 0.00155(6) 0.00746(6) 0.00102(6)
O2 0.0251(13) 0.0227(14) 0.0259(14) 0.0025(11) 0.0062(11) -0.0066(11)
C2 0.034(2) 0.027(2) 0.027(2) 0.0041(17) 0.0117(17) -0.0063(17)
O3 0.0353(15) 0.0180(14) 0.0269(14) -0.0099(11) 0.0095(12) -0.0060(11)
C3 0.029(2) 0.042(3) 0.034(2) 0.0094(19) 0.0162(18) 0.0082(19)
O4 0.0215(13) 0.0172(13) 0.0335(15) -0.0006(11) 0.0035(11) 0.0029(10)
C4 0.039(2) 0.047(3) 0.044(3) 0.000(2) 0.017(2) 0.012(2)
O5 0.0342(15) 0.0242(15) 0.0218(14) -0.0012(11) -0.0013(11) -0.0100(12)
C5 0.054(3) 0.059(4) 0.057(3) 0.008(3) 0.027(3) 0.027(3)
O6 0.0358(15) 0.0177(14) 0.0240(14) -0.0029(11) 0.0119(12) 0.0028(11)
C6 0.033(3) 0.093(5) 0.039(3) 0.014(3) 0.016(2) 0.028(3)
O7 0.0300(14) 0.0228(14) 0.0292(14) 0.0013(11) 0.0142(12) 0.0008(11)
C7 0.031(3) 0.095(5) 0.046(3) -0.004(3) 0.015(2) 0.006(3)
O8 0.0403(16) 0.0191(14) 0.0387(16) 0.0038(12) 0.0235(13) -0.0023(12)
C8 0.029(2) 0.053(3) 0.052(3) -0.004(2) 0.016(2) -0.002(2)
O9 0.0309(14) 0.0278(15) 0.0298(15) 0.0104(12) 0.0149(12) 0.0121(12)
C9 0.068(3) 0.039(3) 0.033(2) 0.002(2) 0.031(2) 0.011(2)
O10 0.0330(15) 0.0346(16) 0.0181(14) 0.0009(12) 0.0056(11) -0.0012(13)
C10 0.049(3) 0.029(2) 0.030(2) 0.0106(18) 0.021(2) 0.003(2)
O11 0.069(3) 0.114(4) 0.068(3) 0.032(3) 0.003(2) -0.043(3)
C11 0.034(2) 0.031(2) 0.048(3) 0.011(2) 0.021(2) -0.0060(18)
O12 0.065(3) 0.081(3) 0.072(3) 0.023(2) 0.031(2) 0.010(2)
C12 0.032(2) 0.035(3) 0.036(2) 0.0067(19) -0.0034(19) -0.0172(19)
O13 0.159(5) 0.072(4) 0.122(4) 0.003(3) 0.042(4) 0.018(4)
C13 0.050(3) 0.026(2) 0.034(2) -0.0033(19) -0.003(2) -0.017(2)
O14 0.0350(16) 0.049(2) 0.0338(17) 0.0091(14) 0.0138(13) 0.0031(14)
C14 0.061(3) 0.033(3) 0.030(2) -0.0094(19) 0.020(2) 0.005(2)
C15 0.030(2) 0.022(2) 0.051(3) -0.0039(19) 0.0103(19) 0.0006(17)
C16 0.039(2) 0.023(2) 0.048(3) 0.0001(19) 0.006(2) 0.0043(19)
C17 0.029(2) 0.032(2) 0.046(3) 0.007(2) 0.0109(19) 0.0091(18)
C18 0.031(2) 0.027(2) 0.048(3) 0.001(2) 0.003(2) 0.0033(18)
C19 0.037(2) 0.021(2) 0.036(2) 0.0000(17) 0.0018(19) -0.0118(18)
C20 0.036(2) 0.033(3) 0.045(3) -0.010(2) 0.000(2) -0.013(2)
C21 0.055(3) 0.052(3) 0.044(3) 0.007(2) -0.011(2) -0.019(3)
C22 0.042(2) 0.036(2) 0.023(2) -0.0027(18) 0.0018(18) 0.001(2)
C23 0.0220(17) 0.0098(16) 0.0176(18) 0.0025(13) 0.0097(14) -0.0003(13)
C24 0.0188(17) 0.0134(17) 0.0172(18) 0.0032(13) 0.0076(14) 0.0002(13)
C25 0.0194(17) 0.0167(17) 0.0163(18) 0.0025(14) 0.0063(14) -0.0004(14)
C26 0.0227(18) 0.0168(17) 0.0171(18) 0.0054(14) 0.0109(14) 0.0047(14)
C27 0.0206(17) 0.0145(17) 0.0165(18) 0.0040(14) 0.0077(14) 0.0024(13)
C28 0.0187(17) 0.0209(18) 0.0130(17) 0.0013(14) 0.0075(14) 0.0019(14)
C29 0.0240(19) 0.024(2) 0.025(2) 0.0009(16) 0.0092(16) 0.0034(15)
C30 0.027(2) 0.032(2) 0.029(2) 0.0014(18) 0.0093(17) 0.0114(17)
C31 0.0177(18) 0.045(3) 0.028(2) -0.0027(19) 0.0068(16) 0.0041(17)
C32 0.0220(19) 0.036(2) 0.023(2) -0.0046(17) 0.0089(16) -0.0060(17)
C33 0.0208(18) 0.0231(19) 0.0162(18) -0.0021(15) 0.0074(14) -0.0004(15)
C34 0.0195(17) 0.0172(18) 0.0178(18) 0.0013(14) 0.0045(14) 0.0011(14)
C35 0.0274(19) 0.0182(19) 0.026(2) 0.0035(15) 0.0135(16) -0.0006(15)
C36 0.037(2) 0.0156(19) 0.031(2) -0.0028(16) 0.0163(18) -0.0039(16)
C37 0.047(2) 0.021(2) 0.028(2) -0.0068(17) 0.0190(19) 0.0022(18)
C38 0.038(2) 0.025(2) 0.027(2) -0.0009(17) 0.0224(18) 0.0000(17)
C39 0.0251(19) 0.0183(19) 0.029(2) -0.0017(16) 0.0128(16) -0.0016(15)
C40 0.0195(17) 0.0125(17) 0.029(2) 0.0042(15) 0.0083(15) 0.0039(14)
C41 0.0210(18) 0.0152(18) 0.034(2) 0.0039(16) 0.0096(16) 0.0022(14)
C42 0.023(2) 0.018(2) 0.063(3) 0.0042(19) 0.019(2) 0.0029(16)
C43 0.023(2) 0.017(2) 0.064(3) -0.001(2) 0.001(2) -0.0033(16)
C44 0.034(2) 0.022(2) 0.031(2) 0.0003(17) -0.0045(18) 0.0020(17)
C45 0.0255(19) 0.0184(19) 0.031(2) 0.0026(16) 0.0079(16) -0.0012(15)
C46 0.0234(18) 0.0130(17) 0.027(2) 0.0015(15) 0.0130(15) 0.0017(14)
C47 0.0261(19) 0.0198(19) 0.025(2) 0.0023(15) 0.0126(16) 0.0029(15)
C48 0.038(2) 0.031(2) 0.037(2) -0.0064(19) 0.022(2) 0.0019(18)
C49 0.029(2) 0.032(2) 0.059(3) -0.005(2) 0.025(2) 0.0056(18)
C50 0.022(2) 0.023(2) 0.052(3) 0.0026(19) 0.0095(18) 0.0060(16)
C51 0.0236(19) 0.0179(19) 0.033(2) 0.0029(16) 0.0104(16) 0.0037(15)
C52 0.0232(18) 0.0191(18) 0.0175(18) 0.0014(14) 0.0138(15) -0.0012(14)
C53 0.0270(19) 0.023(2) 0.0203(19) 0.0007(15) 0.0122(16) -0.0005(15)
C54 0.030(2) 0.039(2) 0.022(2) -0.0038(18) 0.0133(17) -0.0093(18)
C55 0.047(3) 0.033(2) 0.029(2) -0.0138(19) 0.021(2) -0.017(2)
C56 0.054(3) 0.018(2) 0.039(2) -0.0065(17) 0.031(2) -0.0066(18)
C57 0.032(2) 0.0189(19) 0.025(2) 0.0012(16) 0.0150(17) 0.0006(16)
C58 0.0245(18) 0.0146(17) 0.0132(17) 0.0033(14) 0.0062(14) 0.0024(14)
C59 0.034(2) 0.0196(19) 0.0154(18) 0.0003(15) 0.0065(16) -0.0006(16)
C60 0.037(2) 0.031(2) 0.020(2) 0.0042(17) 0.0089(17) -0.0117(18)
C61 0.029(2) 0.033(2) 0.045(3) 0.001(2) 0.0086(19) -0.0067(19)
C62 0.035(2) 0.055(3) 0.040(3) 0.005(2) 0.011(2) -0.003(2)
C63 0.041(3) 0.069(4) 0.032(3) -0.009(2) 0.010(2) -0.025(3)
C64 0.058(3) 0.045(3) 0.037(3) -0.016(2) 0.018(2) -0.024(2)
C65 0.051(3) 0.041(3) 0.043(3) -0.013(2) 0.026(2) -0.014(2)
C66 0.049(3) 0.020(2) 0.040(3) -0.0055(18) 0.010(2) 0.0019(19)
C67 0.058(3) 0.034(3) 0.033(2) 0.0013(19) 0.028(2) 0.018(2)
C68 0.037(2) 0.050(3) 0.043(3) 0.013(2) 0.026(2) 0.020(2)
C69 0.039(2) 0.038(3) 0.037(2) -0.005(2) 0.024(2) -0.011(2)
C70 0.059(3) 0.024(2) 0.049(3) 0.006(2) 0.035(2) -0.004(2)
C71 0.078(4) 0.027(2) 0.069(3) -0.006(2) 0.051(3) -0.010(2)
C72 0.052(3) 0.038(3) 0.032(2) 0.017(2) 0.021(2) 0.024(2)
C73 0.031(2) 0.027(2) 0.033(2) 0.0089(17) 0.0129(18) 0.0081(17)
C74 0.064(3) 0.046(3) 0.040(3) 0.006(2) 0.031(2) 0.019(2)
C75 0.038(2) 0.033(2) 0.032(2) 0.0071(18) 0.0209(19) 0.0075(19)
C76 0.038(3) 0.110(5) 0.020(2) 0.004(3) 0.011(2) 0.001(3)
C77 0.039(3) 0.077(4) 0.027(2) 0.007(2) 0.004(2) -0.008(2)
C78 0.066(4) 0.100(5) 0.034(3) 0.022(3) -0.009(3) -0.046(3)
C79 0.038(2) 0.051(3) 0.026(2) 0.004(2) 0.0021(19) -0.019(2)
C80 0.0187(17) 0.0121(16) 0.0168(18) -0.0029(13) 0.0074(14) -0.0011(13)
C81 0.0185(17) 0.0131(17) 0.0186(18) 0.0001(14) 0.0103(14) 0.0017(13)
C82 0.0187(17) 0.0141(17) 0.0176(18) -0.0032(14) 0.0063(14) 0.0006(13)
C83 0.0173(16) 0.0149(17) 0.0175(18) -0.0006(14) 0.0071(14) -0.0010(13)
C84 0.0194(17) 0.0114(16) 0.0182(18) -0.0018(13) 0.0073(14) -0.0016(13)
C85 0.0178(17) 0.0191(18) 0.0151(17) -0.0006(14) 0.0064(14) 0.0013(14)
C86 0.0213(18) 0.0203(19) 0.030(2) 0.0007(16) 0.0132(16) -0.0024(15)
C87 0.0201(19) 0.024(2) 0.044(2) -0.0036(18) 0.0141(17) 0.0022(16)
C88 0.024(2) 0.031(2) 0.043(2) -0.0076(19) 0.0209(18) -0.0042(17)
C89 0.0231(19) 0.027(2) 0.032(2) -0.0025(17) 0.0124(16) -0.0071(16)
C90 0.0227(18) 0.0186(18) 0.0238(19) -0.0019(15) 0.0076(15) -0.0016(15)
C91 0.0175(17) 0.0179(18) 0.0170(18) -0.0008(14) 0.0032(14) -0.0020(14)
C92 0.0244(18) 0.0181(18) 0.0236(19) -0.0029(15) 0.0093(15) -0.0013(15)
C93 0.033(2) 0.031(2) 0.0178(19) -0.0005(16) 0.0124(16) -0.0062(17)
C94 0.033(2) 0.032(2) 0.019(2) 0.0077(17) 0.0047(17) -0.0087(18)
C95 0.027(2) 0.0185(19) 0.030(2) 0.0029(16) 0.0033(17) -0.0002(15)
C96 0.0215(18) 0.0194(19) 0.0199(19) -0.0003(15) 0.0060(15) -0.0021(14)
C97 0.0189(17) 0.0157(17) 0.0185(18) -0.0003(14) 0.0067(14) -0.0027(14)
C98 0.0259(19) 0.0189(19) 0.024(2) -0.0015(15) 0.0099(16) 0.0005(15)
C99 0.023(2) 0.030(2) 0.050(3) 0.004(2) 0.0135(19) 0.0021(17)
C100 0.021(2) 0.035(2) 0.044(3) 0.011(2) -0.0003(18) 0.0030(18)
C101 0.031(2) 0.037(2) 0.023(2) 0.0044(18) -0.0011(17) -0.0039(18)
C102 0.027(2) 0.024(2) 0.026(2) -0.0017(16) 0.0090(16) -0.0020(16)
C103 0.0166(17) 0.0166(18) 0.0241(19) 0.0077(15) 0.0085(14) 0.0048(14)
C104 0.0238(19) 0.023(2) 0.029(2) 0.0056(16) 0.0123(16) 0.0050(15)
C105 0.032(2) 0.041(3) 0.040(2) 0.019(2) 0.025(2) 0.0142(19)
C106 0.025(2) 0.040(3) 0.060(3) 0.027(2) 0.026(2) 0.0098(18)
C107 0.0165(19) 0.030(2) 0.059(3) 0.017(2) 0.0057(19) -0.0018(17)
C108 0.0207(18) 0.024(2) 0.031(2) 0.0039(17) 0.0056(16) 0.0002(15)
C109 0.0188(17) 0.0171(18) 0.0213(19) -0.0016(14) 0.0128(14) 0.0026(14)
C110 0.0208(18) 0.0189(18) 0.0228(19) -0.0005(15) 0.0103(15) 0.0014(14)
C111 0.034(2) 0.020(2) 0.032(2) 0.0063(16) 0.0196(18) 0.0081(16)
C112 0.028(2) 0.031(2) 0.026(2) 0.0108(17) 0.0107(17) 0.0141(17)
C113 0.0205(18) 0.030(2) 0.027(2) 0.0012(17) 0.0053(16) 0.0027(16)
C114 0.0188(17) 0.0220(19) 0.0228(19) 0.0014(15) 0.0070(15) 0.0002(14)
C115 0.051(3) 0.060(4) 0.051(3) 0.014(3) 0.008(2) -0.001(3)
C116 0.055(3) 0.062(4) 0.086(4) 0.009(3) 0.036(3) -0.005(3)
C117 0.047(3) 0.080(5) 0.104(5) 0.026(4) -0.010(3) -0.002(3)
C118 0.078(4) 0.090(5) 0.047(3) 0.022(3) -0.010(3) -0.020(4)
C119 0.063(4) 0.145(7) 0.027(3) -0.013(3) 0.017(3) -0.058(4)
C120 0.071(4) 0.093(6) 0.081(5) 0.030(4) -0.007(4) -0.014(4)
C121 0.062(4) 0.052(4) 0.094(4) 0.023(3) 0.037(3) 0.009(3)
C122 0.068(4) 0.065(4) 0.083(4) 0.012(3) 0.046(3) 0.009(3)
C123 0.053(3) 0.059(4) 0.036(3) -0.001(2) 0.016(2) 0.011(3)
C124 0.122(5) 0.041(3) 0.043(3) 0.000(2) 0.033(3) -0.009(3)
C125 0.024(3) 0.116(6) 0.111(5) 0.028(5) 0.006(3) -0.008(3)
C126 0.029(3) 0.034(3) 0.146(6) -0.007(3) 0.045(3) 0.008(2)
C127 0.031(2) 0.032(2) 0.041(3) 0.0093(19) 0.0057(19) 0.0037(18)
C128 0.045(3) 0.032(2) 0.034(2) 0.0064(19) 0.012(2) 0.006(2)
C129 0.056(3) 0.059(3) 0.052(3) 0.010(3) 0.035(3) 0.014(3)
C130 0.029(2) 0.034(3) 0.055(3) 0.004(2) 0.011(2) -0.0027(19)

loop_
_geom_bond_atom_site_label_1
_geom_bond_atom_site_label_2
_geom_bond_distance
_geom_bond_site_symmetry_2
_geom_bond_publ_flag
Yb1 O4 2.463(2) . ?
Yb1 O5 2.503(2) . ?
Yb1 O1 2.538(2) . ?
Yb1 O2 2.541(2) . ?
Yb1 O3 2.579(2) . ?
Yb1 C1 2.586(3) 3_656 ?
Yb1 C1 2.662(3) . ?
Yb1 Yb1 3.8451(8) 3_656 ?
O1 C10 1.426(5) . ?
O1 C9 1.435(5) . ?
C1 C2 1.167(5) . ?
C1 Yb1 2.586(3) 3_656 ?
Yb2 O10 2.447(3) . ?
Yb2 O8 2.501(3) . ?
Yb2 O9 2.504(2) . ?
Yb2 O7 2.530(2) . ?
Yb2 O6 2.530(2) . ?
Yb2 C58 2.587(3) . ?
Yb2 C58 2.600(3) 3_565 ?
Yb2 Yb2 3.7403(9) 3_565 ?
O2 C11 1.433(5) . ?
O2 C12 1.442(4) . ?
C2 C3 1.468(5) . ?
O3 C14 1.435(4) . ?
O3 C13 1.436(5) . ?
C3 C8 1.388(6) . ?
C3 C4 1.400(6) . ?
O4 C15 1.443(4) . ?
O4 C18 1.448(4) . ?
C4 C5 1.402(6) . ?
O5 C19 1.441(4) . ?
O5 C22 1.446(5) . ?
C5 C6 1.377(7) . ?
O6 C66 1.426(5) . ?
O6 C67 1.430(4) . ?
C6 C7 1.362(8) . ?
O7 C68 1.429(5) . ?
O7 C69 1.437(5) . ?
C7 C8 1.397(6) . ?
O8 C71 1.407(5) . ?
O8 C70 1.441(4) . ?
O9 C75 1.449(4) . ?
O9 C72 1.465(4) . ?
O10 C76 1.422(5) . ?
O10 C79 1.446(5) . ?
C10 C11 1.487(6) . ?
O11 C115 1.376(6) . ?
O11 C118 1.386(6) . ?
O12 C122 1.403(6) . ?
O12 C119 1.454(7) . ?
C12 C13 1.480(6) . ?
O13 C126 1.383(7) . ?
O13 C123 1.539(7) . ?
O14 C130 1.420(5) . ?
O14 C127 1.428(5) . ?
C15 C16 1.507(5) . ?
C16 C17 1.490(6) . ?
C17 C18 1.523(6) . ?
C19 C20 1.502(6) . ?
C20 C21 1.511(7) . ?
C21 C22 1.525(6) . ?
C23 C24 1.418(5) . ?
C23 C27 1.420(4) . ?
C23 C28 1.478(4) . ?
C24 C25 1.419(4) . ?
C24 C34 1.479(5) . ?
C25 C26 1.422(5) . ?
C25 C40 1.473(5) . ?
C26 C27 1.414(5) . ?
C26 C46 1.483(5) . ?
C27 C52 1.480(5) . ?
C28 C33 1.402(5) . ?
C28 C29 1.410(5) . ?
C29 C30 1.385(5) . ?
C30 C31 1.388(6) . ?
C31 C32 1.382(5) . ?
C32 C33 1.389(5) . ?
C34 C39 1.401(5) . ?
C34 C35 1.402(5) . ?
C35 C36 1.393(5) . ?
C36 C37 1.382(5) . ?
C37 C38 1.382(5) . ?
C38 C39 1.385(5) . ?
C40 C45 1.399(5) . ?
C40 C41 1.412(5) . ?
C41 C42 1.380(5) . ?
C42 C43 1.371(6) . ?
C43 C44 1.379(6) . ?
C44 C45 1.389(5) . ?
C46 C47 1.401(5) . ?
C46 C51 1.405(5) . ?
C47 C48 1.392(5) . ?
C48 C49 1.378(6) . ?
C49 C50 1.395(6) . ?
C50 C51 1.377(5) . ?
C52 C57 1.400(5) . ?
C52 C53 1.408(5) . ?
C53 C54 1.381(5) . ?
C54 C55 1.393(6) . ?
C55 C56 1.369(6) . ?
C56 C57 1.392(5) . ?
C58 C59 1.199(5) . ?
C58 Yb2 2.600(3) 3_565 ?
C59 C60 1.454(5) . ?
C60 C65 1.380(6) . ?
C60 C61 1.412(6) . ?
C61 C62 1.397(6) . ?
C62 C63 1.372(7) . ?
C63 C64 1.350(7) . ?
C64 C65 1.419(6) . ?
C67 C68 1.481(6) . ?
C69 C70 1.485(6) . ?
C72 C73 1.495(5) . ?
C73 C74 1.522(6) . ?
C74 C75 1.507(6) . ?
C76 C77 1.496(6) . ?
C77 C78 1.481(6) . ?
C78 C79 1.514(6) . ?
C80 C81 1.421(4) . ?
C80 C84 1.424(5) . ?
C80 C85 1.479(4) . ?
C81 C82 1.415(4) . ?
C81 C91 1.482(5) . ?
C82 C83 1.419(5) . ?
C82 C97 1.485(4) . ?
C83 C84 1.425(4) . ?
C83 C103 1.481(4) . ?
C84 C109 1.478(5) . ?
C85 C86 1.400(5) . ?
C85 C90 1.405(5) . ?
C86 C87 1.382(5) . ?
C87 C88 1.384(5) . ?
C88 C89 1.387(5) . ?
C89 C90 1.391(5) . ?
C91 C96 1.391(5) . ?
C91 C92 1.408(5) . ?
C92 C93 1.390(5) . ?
C93 C94 1.380(5) . ?
C94 C95 1.388(5) . ?
C95 C96 1.386(5) . ?
C97 C98 1.393(5) . ?
C97 C102 1.399(5) . ?
C98 C99 1.382(5) . ?
C99 C100 1.388(6) . ?
C100 C101 1.378(6) . ?
C101 C102 1.384(5) . ?
C103 C108 1.400(5) . ?
C103 C104 1.403(5) . ?
C104 C105 1.388(5) . ?
C105 C106 1.381(6) . ?
C106 C107 1.374(6) . ?
C107 C108 1.380(5) . ?
C109 C114 1.403(5) . ?
C109 C110 1.409(5) . ?
C110 C111 1.384(5) . ?
C111 C112 1.387(5) . ?
C112 C113 1.388(5) . ?
C113 C114 1.387(5) . ?
C115 C116 1.499(7) . ?
C116 C117 1.489(8) . ?
C117 C118 1.470(8) . ?
C119 C120 1.525(8) . ?
C120 C121 1.505(7) . ?
C121 C122 1.493(7) . ?
C123 C124 1.473(7) . ?
C124 C125 1.495(8) . ?
C125 C126 1.342(8) . ?
C127 C128 1.500(6) . ?
C128 C129 1.505(6) . ?
C129 C130 1.498(6) . ?
